data_7713154
loop_
_publ_author_name
'Borah, Aditya'
'Dey, Sourav'
'Gupta, Sandeep Kumar'
'Rajaraman, Gopalan'
'Murugavel, Ramaswamy'

_publ_section_title
;
 Field-Induced SIM Behaviour in Early Lanthanide(III) Organophosphates
 Incorporating 18-crown-6
;
_journal_name_full 'Dalton Transactions'
_journal_paper_doi 10.1039/D3DT01206A
_journal_year 2023
_chemical_formula_moiety '0.5(C36 H57 Eu O15 P2), 0.5(C36 H62 Eu O15 P2), I3, 0.5(H2 O), 0.5(C2 H3 O), O'
_chemical_formula_sum 'C37 H62 Eu I3 O17 P2'
_chemical_formula_weight 1373.46
_chemical_name_systematic 1
_space_group_crystal_system triclinic
_space_group_IT_number 2
_space_group_name_Hall '-P 1'
_space_group_name_H-M_alt 'P -1'
_atom_sites_solution_hydrogens mixed
_atom_sites_solution_primary direct
_audit_block_doi 10.5517/ccdc.csd.cc2fsj6z
_audit_creation_date 2023-03-28
_audit_creation_method
;
Olex2 1.5
(compiled 2023.03.06 svn.rbb2c1857 for OlexSys, GUI svn.r6748)
;
_audit_update_record
;
2023-04-20 deposited with the CCDC.	2023-05-23 downloaded from the CCDC.
;
_cell_angle_alpha 89.081(3)
_cell_angle_beta 89.653(3)
_cell_angle_gamma 85.828(3)
_cell_formula_units_Z 4
_cell_length_a 12.5932(6)
_cell_length_b 16.6149(5)
_cell_length_c 25.0246(9)
_cell_measurement_reflns_used 6713
_cell_measurement_temperature 100
_cell_measurement_theta_max 19.8850
_cell_measurement_theta_min 2.4560
_cell_volume 5221.4(3)
_computing_cell_refinement 'CrysAlisPro 1.171.39.32a (Rigaku OD, 2017)'
_computing_data_collection 'CrysAlisPro 1.171.39.32a (Rigaku OD, 2017)'
_computing_data_reduction 'CrysAlisPro 1.171.39.32a (Rigaku OD, 2017)'
_computing_molecular_graphics 'Olex2 1.5 (Dolomanov et al., 2009)'
_computing_publication_material 'Olex2 1.5 (Dolomanov et al., 2009)'
_computing_structure_refinement 'SHELXL 2018/3 (Sheldrick, 2015)'
_computing_structure_solution 'SHELXS  (Sheldrick, 2008)'
_diffrn_ambient_temperature 100.00
_diffrn_measured_fraction_theta_full 0.996
_diffrn_measured_fraction_theta_max 0.996
_diffrn_measurement_details
;
List of Runs (angles in degrees, time in seconds):

  # Type    Start    End  Width  t~exp~   \w     \q     \k     \f   Frames
#--------------------------------------------------------------------------
  1  \w   -104.00  19.00   1.00    6.00    --  -14.30 -39.00-169.00  123
  2  \w   -104.00  19.00   1.00    6.00    --  -14.30 -38.00  30.00  123
  3  \w    -53.00  75.00   1.00    6.00    --  -14.30  72.00 120.00  128
  4  \w    -48.00  75.00   1.00    6.00    --  -14.30  39.00 -15.00  123
  5  \w   -104.00  24.00   1.00    6.00    --  -14.30 -72.00   0.00  128
  6  \w    -53.00  13.00   1.00    6.00    --  -14.30  72.00   0.00   66
  7  \w    -53.00  75.00   1.00    6.00    --  -14.30  72.00-180.00  128
;
_diffrn_measurement_device 'four-circle diffractometer'
_diffrn_measurement_device_type 'XtaLAB AFC12 (RCD3): Kappa single'
_diffrn_measurement_method '\w scans'
_diffrn_radiation_type MoK\a
_diffrn_radiation_wavelength 0.71073
_diffrn_reflns_av_R_equivalents 0.1362
_diffrn_reflns_av_unetI/netI 0.1214
_diffrn_reflns_Laue_measured_fraction_full 0.996
_diffrn_reflns_Laue_measured_fraction_max 0.996
_diffrn_reflns_limit_h_max 14
_diffrn_reflns_limit_h_min -14
_diffrn_reflns_limit_k_max 19
_diffrn_reflns_limit_k_min -19
_diffrn_reflns_limit_l_max 29
_diffrn_reflns_limit_l_min -29
_diffrn_reflns_number 90519
_diffrn_reflns_point_group_measured_fraction_full 0.996
_diffrn_reflns_point_group_measured_fraction_max 0.996
_diffrn_reflns_theta_full 24.999
_diffrn_reflns_theta_max 24.999
_diffrn_reflns_theta_min 1.621
_exptl_absorpt_coefficient_mu 3.097
_exptl_absorpt_correction_T_max 1.00000
_exptl_absorpt_correction_T_min 0.54621
_exptl_absorpt_correction_type multi-scan
_exptl_absorpt_process_details
;
CrysAlisPro 1.171.39.32a (Rigaku Oxford Diffraction, 2017)
Empirical absorption correction using spherical harmonics,
 implemented in SCALE3 ABSPACK scaling algorithm.
;
_exptl_crystal_colour 'reddish brown'
_exptl_crystal_colour_modifier reddish
_exptl_crystal_colour_primary brown
_exptl_crystal_density_diffrn 1.747
_exptl_crystal_description block
_exptl_crystal_F_000 2688
_exptl_crystal_preparation 0
_exptl_crystal_recrystallization_method 00
_exptl_crystal_size_max 0.15
_exptl_crystal_size_mid 0.11
_exptl_crystal_size_min 0.1
_refine_diff_density_max 2.944
_refine_diff_density_min -1.069
_refine_diff_density_rms 0.239
_refine_ls_extinction_method none
_refine_ls_goodness_of_fit_ref 1.077
_refine_ls_hydrogen_treatment constr
_refine_ls_matrix_type full
_refine_ls_number_parameters 1127
_refine_ls_number_reflns 18292
_refine_ls_number_restraints 38
_refine_ls_restrained_S_all 1.077
_refine_ls_R_factor_all 0.1557
_refine_ls_R_factor_gt 0.1008
_refine_ls_shift/su_max 0.001
_refine_ls_shift/su_mean 0.000
_refine_ls_structure_factor_coef Fsqd
_refine_ls_weighting_details 'w=1/[\s^2^(Fo^2^)+(0.0839P)^2^+70.1595P] where P=(Fo^2^+2Fc^2^)/3'
_refine_ls_weighting_scheme calc
_refine_ls_wR_factor_gt 0.2028
_refine_ls_wR_factor_ref 0.2410
_reflns_Friedel_coverage 0.000
_reflns_number_gt 11692
_reflns_number_total 18292
_reflns_threshold_expression 'I > 2\s(I)'
_cod_data_source_file d3dt01206a2.cif
_cod_data_source_block adi-393-eu-crown-dipp
_cod_database_code 7713154
_shelx_shelxl_version_number 2018/3
_shelx_space_group_comment
;
The symmetry employed for this shelxl refinement is uniquely defined
by the following loop, which should always be used as a source of
symmetry information in preference to the above space-group names.
They are only intended as comments.
;
_olex2_refinement_description
;
1. Twinned data refinement
 Scales: 1.0006(2)
 -0.0006(2)
2. Fixed Uiso
 At 1.2 times of:
  All C(H) groups, All C(H,H) groups
 At 1.5 times of:
  All C(H,H,H) groups, All O(H) groups, All O(H,H) groups
3. Restrained distances
 Eu2-H20A \\sim Eu2-H20B
 with sigma of 0.02
 Eu1-H5A \\sim Eu1-H5B
 with sigma of 0.02
4. Uiso/Uaniso restraints and constraints
Uanis(C31) \\sim Ueq: with sigma of 0.01 and sigma for terminal atoms of 0.01
Uanis(C23) \\sim Ueq: with sigma of 0.01 and sigma for terminal atoms of 0.01
Uanis(C17) \\sim Ueq: with sigma of 0.01 and sigma for terminal atoms of 0.01
Uanis(C53) \\sim Ueq: with sigma of 0.051 and sigma for terminal atoms of 0.05
Uanis(C8A) \\sim Ueq: with sigma of 0.02 and sigma for terminal atoms of 0.02
Uanis(C8B) \\sim Ueq: with sigma of 0.02 and sigma for terminal atoms of 0.02
5. Others
 Fixed Sof: I6A(0.8) I6B(0.2) C8A(0.4) C8B(0.6) C74(0.5) H74A(0.5) H74B(0.5)
 H74C(0.5) C75(0.5) H75A(0.5) H75B(0.5) H75C(0.5)
6.a Free rotating group:
 O5(H5A,H5B), O20(H20A,H20B), O32(H32A,H32B)
6.b Ternary CH refined with riding coordinates:
 C10(H10), C34(H34), C43(H43), C46(H46), C67(H67), C70(H70), C77(H77)
6.c Secondary CH2 refined with riding coordinates:
 C16(H16A,H16B), C17(H17A,H17B), C19(H19A,H19B), C20(H20C,H20D), C21(H21A,
 H21B), C22(H22A,H22B), C23(H23A,H23B), C24(H24A,H24B), C25(H25A,H25B),
 C26(H26A,H26B), C27(H27A,H27B), C49(H49A,H49B), C50(H50A,H50B), C51(H51A,H51B),
  C52(H52A,H52B), C53(H53A,H53B), C54(H54A,H54B), C55(H55A,H55B), C56(H56A,
 H56B), C57(H57A,H57B), C58(H58A,H58B), C59(H59A,H59B), C60(H60A,H60B)
6.d Aromatic/amide H refined with riding coordinates:
 C3(H3), C4(H4A), C5(H5), C18(H18), C30(H30), C31(H31), C32(H32), C39(H39),
 C40(H40), C41(H41), C63(H63), C64(H64), C65(H65)
6.e Fitted hexagon refined as free rotating group:
 C33(C28,C29,C30,C31,C32)
6.f Idealised Me refined as rotating group:
 C9(H9A,H9B,H9C), C11(H11A,H11B,H11C), C12(H12A,H12B,H12C), C35(H35A,H35B,
 H35C), C36(H36A,H36B,H36C), C44(H44A,H44B,H44C), C45(H45A,H45B,H45C), C47(H47A,
 H47B,H47C), C48(H48A,H48B,H48C), C68(H68A,H68B,H68C), C69(H69A,H69B,H69C),
 C71(H71A,H71B,H71C), C72(H72A,H72B,H72C), C76(H76A,H76B,H76C), C78(H78A,H78B,
 H78C), C74(H74A,H74B,H74C), C75(H75A,H75B,H75C)
6.g Idealised tetrahedral OH refined as rotating group:
 O4(H4), O7(H7), O19(H19), O28(H28)
;
_olex2_submission_special_instructions 'No special instructions were received'
_oxdiff_exptl_absorpt_empirical_details
;
Empirical correction (ABSPACK) includes:
- Absorption correction using spherical harmonics
- Frame scaling
;

loop_
_space_group_symop_operation_xyz
'x, y, z'
'-x, -y, -z'

loop_
_atom_site_label
_atom_site_type_symbol
_atom_site_fract_x
_atom_site_fract_y
_atom_site_fract_z
_atom_site_U_iso_or_equiv
_atom_site_adp_type
_atom_site_occupancy
_atom_site_site_symmetry_order
_atom_site_calc_flag
_atom_site_refinement_flags_posn
_atom_site_refinement_flags_adp
_atom_site_refinement_flags_occupancy
_atom_site_disorder_assembly
_atom_site_disorder_group
Eu1 Eu 1.07387(6) 0.07992(4) 0.20839(3) 0.0341(2) Uani 1 1 d D . . . .
Eu2 Eu 1.53703(6) -0.39663(4) 0.29081(3) 0.0311(2) Uani 1 1 d D . . . .
I1 I 1.28442(9) 0.32430(7) 0.42104(5) 0.0533(3) Uani 1 1 d . . . . .
I2 I 1.23624(8) 0.18925(6) 0.49497(4) 0.0420(3) Uani 1 1 d . . . . .
I3 I 1.20086(9) 0.06836(6) 0.57584(4) 0.0473(3) Uani 1 1 d . . . . .
I4 I 0.69350(9) -0.41893(7) -0.05784(5) 0.0554(3) Uani 1 1 d . . . . .
I5 I 0.76639(8) -0.31712(6) 0.02397(4) 0.0443(3) Uani 1 1 d . . . . .
I6A I 0.8402(3) -0.2137(2) 0.11072(14) 0.0578(7) Uani 0.8 1 d . . P . .
I6B I 0.8188(17) -0.1949(13) 0.0927(6) 0.099(6) Uani 0.2 1 d . . P . .
P1 P 1.1975(3) -0.1127(2) 0.16819(15) 0.0329(9) Uani 1 1 d . . . . .
P2 P 0.8593(3) 0.2465(2) 0.21119(15) 0.0328(9) Uani 1 1 d . . . . .
P3 P 1.6669(3) -0.5971(2) 0.30513(15) 0.0311(9) Uani 1 1 d . . . . .
P4 P 1.3180(3) -0.2357(2) 0.30374(15) 0.0295(8) Uani 1 1 d . . . . .
O1 O 1.0587(11) -0.0357(7) 0.2778(4) 0.063(3) Uani 1 1 d . . . . .
O2 O 1.2983(7) -0.1004(5) 0.1968(3) 0.031(2) Uani 1 1 d . . . . .
O3 O 1.2181(8) -0.1289(6) 0.1063(4) 0.040(3) Uani 1 1 d . . . . .
O4 O 1.1460(8) -0.1894(5) 0.1904(4) 0.037(2) Uani 1 1 d . . . . .
H4 H 1.146646 -0.189194 0.224004 0.055 Uiso 1 1 calc R U . . .
O5 O 1.2572(9) 0.0515(6) 0.2259(6) 0.066(4) Uani 1 1 d G . . . .
H5A H 1.299144 0.084476 0.238187 0.099 Uiso 1 1 d DG U . . .
H5B H 1.297855 0.015881 0.210523 0.099 Uiso 1 1 d DG U . . .
O6 O 0.9442(7) 0.1779(5) 0.2147(4) 0.038(2) Uani 1 1 d . . . . .
O7 O 0.8966(8) 0.3239(5) 0.2357(5) 0.045(3) Uani 1 1 d . . . . .
H7 H 0.846109 0.359876 0.235381 0.067 Uiso 1 1 calc R U . . .
O8 O 0.7535(8) 0.2266(6) 0.2356(4) 0.043(3) Uani 1 1 d . . . . .
O9 O 0.8470(8) 0.2601(6) 0.1481(4) 0.038(2) Uani 1 1 d . . . . .
O10 O 1.1183(8) -0.0402(6) 0.1678(4) 0.041(3) Uani 1 1 d . . . . .
O11 O 0.9690(10) 0.0730(6) 0.1212(4) 0.059(3) Uani 1 1 d . . . . .
O12 O 1.1560(11) 0.1466(7) 0.1301(5) 0.067(4) Uani 1 1 d . . . . .
O13 O 1.1712(9) 0.2047(7) 0.2329(6) 0.067(4) Uani 1 1 d . . . . .
O14 O 1.0831(10) 0.1167(7) 0.3086(5) 0.064(3) Uani 1 1 d . . . . .
O15 O 0.9042(10) 0.0046(7) 0.2132(6) 0.076(4) Uani 1 1 d . . . . .
O16 O 1.5786(8) -0.5316(5) 0.3033(4) 0.034(2) Uani 1 1 d . . . . .
O17 O 1.6942(8) -0.6044(5) 0.3675(4) 0.034(2) Uani 1 1 d . . . . .
O18 O 1.7662(7) -0.5751(5) 0.2759(4) 0.030(2) Uani 1 1 d . . . . .
O19 O 1.6306(7) -0.6792(5) 0.2870(4) 0.032(2) Uani 1 1 d . . . . .
H19 H 1.678200 -0.702211 0.267835 0.048 Uiso 1 1 calc R U . . .
O20 O 1.7238(8) -0.4136(6) 0.2766(4) 0.037(2) Uani 1 1 d G . . . .
H20A H 1.755848 -0.458732 0.268675 0.056 Uiso 1 1 d DG U . . .
H20B H 1.758691 -0.378799 0.260305 0.056 Uiso 1 1 d DG U . . .
O21 O 1.5927(9) -0.4006(6) 0.3879(4) 0.047(3) Uani 1 1 d . . . . .
O22 O 1.6114(9) -0.2678(6) 0.3275(4) 0.049(3) Uani 1 1 d . . . . .
O23 O 1.5965(8) -0.2898(5) 0.2234(4) 0.034(2) Uani 1 1 d . . . . .
O24 O 1.5399(8) -0.4337(6) 0.1935(4) 0.042(3) Uani 1 1 d . . . . .
O25 O 1.3767(8) -0.4715(6) 0.2557(4) 0.046(3) Uani 1 1 d . . . . .
O26 O 1.4040(8) -0.4456(6) 0.3602(4) 0.045(3) Uani 1 1 d . . . . .
O27 O 1.3981(8) -0.3025(5) 0.2874(4) 0.035(2) Uani 1 1 d . . . . .
O28 O 1.3582(8) -0.1513(5) 0.2891(4) 0.039(3) Uani 1 1 d . . . . .
H28 H 1.321568 -0.130168 0.263942 0.058 Uiso 1 1 calc R U . . .
O29 O 1.2079(8) -0.2416(5) 0.2835(4) 0.037(2) Uani 1 1 d . . . . .
O30 O 1.3214(7) -0.2385(5) 0.3677(4) 0.030(2) Uani 1 1 d . . . . .
O32 O 1.4186(9) 0.2814(6) 0.2940(5) 0.056(3) Uani 1 1 d G . . . .
H32A H 1.435926 0.231097 0.292343 0.083 Uiso 1 1 d G U . . .
H32B H 1.474730 0.301819 0.304359 0.083 Uiso 1 1 d G U . . .
C1 C 1.2999(12) -0.1849(8) 0.0865(5) 0.033(3) Uani 1 1 d . . . . .
C2 C 1.2678(12) -0.2610(9) 0.0738(6) 0.036(4) Uani 1 1 d . . . . .
C3 C 1.3480(12) -0.3140(10) 0.0516(6) 0.044(4) Uani 1 1 d . . . . .
H3 H 1.331852 -0.367072 0.042504 0.052 Uiso 1 1 calc R U . . .
C4 C 1.4499(14) -0.2904(10) 0.0428(6) 0.045(4) Uani 1 1 d . . . . .
H4A H 1.502631 -0.327495 0.027990 0.054 Uiso 1 1 calc R U . . .
C5 C 1.4760(12) -0.2136(11) 0.0554(6) 0.045(4) Uani 1 1 d . . . . .
H5 H 1.545737 -0.197697 0.048330 0.054 Uiso 1 1 calc R U . . .
C6 C 1.3985(12) -0.1586(9) 0.0789(6) 0.040(4) Uani 1 1 d . . . . .
C7 C 1.1518(14) -0.2805(10) 0.0760(8) 0.057(5) Uani 1 1 d . . . . .
C8A C 1.158(5) -0.367(3) 0.116(3) 0.079(16) Uani 0.4 1 d . U P A -1
C8B C 1.134(3) -0.3678(17) 0.0729(15) 0.064(9) Uani 0.6 1 d . U P A 1
C9 C 1.099(2) -0.258(2) 0.0233(10) 0.158(16) Uani 1 1 d . . . . .
H9A H 1.120245 -0.298649 -0.003254 0.238 Uiso 1 1 calc R U . . .
H9B H 1.121502 -0.205182 0.011025 0.238 Uiso 1 1 calc R U . . .
H9C H 1.021678 -0.254463 0.027887 0.238 Uiso 1 1 calc R U . . .
C10 C 1.4252(14) -0.0727(8) 0.0892(6) 0.045(4) Uani 1 1 d . . . . .
H10 H 1.389675 -0.055763 0.123513 0.054 Uiso 1 1 calc R U . . .
C11 C 1.3768(14) -0.0190(10) 0.0454(7) 0.059(5) Uani 1 1 d . . . . .
H11A H 1.404842 -0.037516 0.010749 0.088 Uiso 1 1 calc R U . . .
H11B H 1.394785 0.036639 0.050939 0.088 Uiso 1 1 calc R U . . .
H11C H 1.299238 -0.021218 0.045997 0.088 Uiso 1 1 calc R U . . .
C12 C 1.5460(15) -0.0628(12) 0.0954(8) 0.071(6) Uani 1 1 d . . . . .
H12A H 1.578528 -0.108241 0.116446 0.106 Uiso 1 1 calc R U . . .
H12B H 1.556157 -0.012212 0.113715 0.106 Uiso 1 1 calc R U . . .
H12C H 1.579565 -0.061591 0.060018 0.106 Uiso 1 1 calc R U . . .
C16 C 1.1037(16) 0.1577(11) 0.0796(7) 0.065(5) Uani 1 1 d . . . . .
H16A H 1.156431 0.161162 0.050279 0.078 Uiso 1 1 calc R U . . .
H16B H 1.055920 0.207749 0.079243 0.078 Uiso 1 1 calc R U . . .
C17 C 1.0384(15) 0.0821(10) 0.0731(7) 0.055(5) Uani 1 1 d . U . . .
H17A H 0.993957 0.088465 0.040569 0.066 Uiso 1 1 calc R U . . .
H17B H 1.087509 0.033191 0.069146 0.066 Uiso 1 1 calc R U . . .
C18 C 0.9044(14) 0.0137(12) 0.1154(9) 0.067(6) Uani 1 1 d . . . . .
H18 H 0.902568 -0.023211 0.086874 0.080 Uiso 1 1 calc R U . . .
C19 C 0.8341(12) 0.0191(9) 0.1653(7) 0.044(4) Uani 1 1 d . . . . .
H19A H 0.795578 0.073064 0.167118 0.053 Uiso 1 1 calc R U . . .
H19B H 0.780991 -0.021989 0.164224 0.053 Uiso 1 1 calc R U . . .
C20 C 0.9196(19) -0.0773(10) 0.2285(7) 0.075(7) Uani 1 1 d . . . . .
H20C H 0.967888 -0.107025 0.203104 0.090 Uiso 1 1 calc R U . . .
H20D H 0.850906 -0.102699 0.229637 0.090 Uiso 1 1 calc R U . . .
C21 C 0.9678(18) -0.0778(12) 0.2827(8) 0.073(6) Uani 1 1 d . . . . .
H21A H 0.917448 -0.051260 0.308545 0.088 Uiso 1 1 calc R U . . .
H21B H 0.986416 -0.133849 0.295163 0.088 Uiso 1 1 calc R U . . .
C22 C 1.1030(19) -0.0201(10) 0.3272(7) 0.074(6) Uani 1 1 d . . . . .
H22A H 1.083077 -0.062206 0.353103 0.089 Uiso 1 1 calc R U . . .
H22B H 1.181543 -0.025256 0.323518 0.089 Uiso 1 1 calc R U . . .
C23 C 1.0733(17) 0.0548(11) 0.3484(8) 0.069(5) Uani 1 1 d . U . . .
H23A H 1.119320 0.064718 0.379225 0.083 Uiso 1 1 calc R U . . .
H23B H 0.998755 0.055909 0.361275 0.083 Uiso 1 1 calc R U . . .
C24 C 1.1458(12) 0.1790(10) 0.3196(9) 0.062(6) Uani 1 1 d . . . . .
H24A H 1.220318 0.156479 0.323523 0.075 Uiso 1 1 calc R U . . .
H24B H 1.122959 0.202127 0.354423 0.075 Uiso 1 1 calc R U . . .
C25 C 1.1432(17) 0.2466(13) 0.2783(10) 0.087(7) Uani 1 1 d . . . . .
H25A H 1.071200 0.274513 0.275262 0.105 Uiso 1 1 calc R U . . .
H25B H 1.195187 0.286529 0.286558 0.105 Uiso 1 1 calc R U . . .
C26 C 1.1854(15) 0.2622(11) 0.1891(8) 0.063(5) Uani 1 1 d . . . . .
H26A H 1.241408 0.298670 0.197685 0.076 Uiso 1 1 calc R U . . .
H26B H 1.118195 0.294993 0.181666 0.076 Uiso 1 1 calc R U . . .
C27 C 1.219(2) 0.2082(12) 0.1398(12) 0.113(10) Uani 1 1 d . . . . .
H27A H 1.220240 0.243356 0.107489 0.136 Uiso 1 1 calc R U . . .
H27B H 1.293167 0.184854 0.145603 0.136 Uiso 1 1 calc R U . . .
C33 C 0.6748(7) 0.3020(4) 0.1112(4) 0.033(3) Uani 1 1 d G . . . .
C28 C 0.7776(7) 0.3194(5) 0.1245(4) 0.035(4) Uani 1 1 d G . . . .
C29 C 0.8130(6) 0.3948(5) 0.1120(4) 0.042(4) Uani 1 1 d G . . . .
C30 C 0.7456(8) 0.4528(4) 0.0863(4) 0.046(4) Uani 1 1 d G . . . .
H30 H 0.769751 0.504365 0.077819 0.055 Uiso 1 1 calc R U . . .
C31 C 0.6427(7) 0.4355(5) 0.0731(4) 0.048(4) Uani 1 1 d G U . . .
H31 H 0.596658 0.475152 0.055531 0.058 Uiso 1 1 calc R U . . .
C32 C 0.6074(6) 0.3601(6) 0.0855(4) 0.040(4) Uani 1 1 d G . . . .
H32 H 0.537081 0.348222 0.076489 0.048 Uiso 1 1 calc R U . . .
C34 C 0.9255(14) 0.4165(10) 0.1235(7) 0.055(5) Uani 1 1 d . . . . .
H34 H 0.963207 0.369662 0.142765 0.066 Uiso 1 1 calc R U . . .
C35 C 0.9857(18) 0.4306(12) 0.0709(8) 0.084(7) Uani 1 1 d . . . . .
H35A H 0.983411 0.383061 0.048355 0.126 Uiso 1 1 calc R U . . .
H35B H 1.059951 0.439872 0.078704 0.126 Uiso 1 1 calc R U . . .
H35C H 0.952106 0.477905 0.052057 0.126 Uiso 1 1 calc R U . . .
C36 C 0.9285(16) 0.4901(10) 0.1586(7) 0.065(5) Uani 1 1 d . . . . .
H36A H 0.938084 0.537877 0.136092 0.097 Uiso 1 1 calc R U . . .
H36B H 0.987930 0.482002 0.183650 0.097 Uiso 1 1 calc R U . . .
H36C H 0.861492 0.497810 0.178557 0.097 Uiso 1 1 calc R U . . .
C37 C 1.7755(10) -0.6607(8) 0.3868(5) 0.029(3) Uani 1 1 d . . . . .
C38 C 1.7475(12) -0.7354(8) 0.4039(6) 0.035(4) Uani 1 1 d . . . . .
C39 C 1.8292(13) -0.7917(9) 0.4198(6) 0.039(4) Uani 1 1 d . . . . .
H39 H 1.812637 -0.844442 0.430620 0.047 Uiso 1 1 calc R U . . .
C40 C 1.9332(12) -0.7720(10) 0.4202(6) 0.040(4) Uani 1 1 d . . . . .
H40 H 1.988536 -0.810608 0.430948 0.048 Uiso 1 1 calc R U . . .
C41 C 1.9559(15) -0.6947(10) 0.4045(6) 0.051(4) Uani 1 1 d . . . . .
H41 H 2.027652 -0.680729 0.405272 0.061 Uiso 1 1 calc R U . . .
C42 C 1.8769(12) -0.6369(8) 0.3877(6) 0.035(4) Uani 1 1 d . . . . .
C43 C 1.6303(13) -0.7510(9) 0.4107(6) 0.041(4) Uani 1 1 d . . . . .
H43 H 1.589006 -0.719388 0.382442 0.050 Uiso 1 1 calc R U . . .
C44 C 1.6042(17) -0.8367(11) 0.4076(8) 0.078(6) Uani 1 1 d . . . . .
H44A H 1.626461 -0.858182 0.372691 0.117 Uiso 1 1 calc R U . . .
H44B H 1.527299 -0.839942 0.412051 0.117 Uiso 1 1 calc R U . . .
H44C H 1.641765 -0.868416 0.435934 0.117 Uiso 1 1 calc R U . . .
C45 C 1.5963(12) -0.7170(11) 0.4650(7) 0.055(5) Uani 1 1 d . . . . .
H45A H 1.634854 -0.747990 0.493331 0.083 Uiso 1 1 calc R U . . .
H45B H 1.519547 -0.720994 0.469885 0.083 Uiso 1 1 calc R U . . .
H45C H 1.612517 -0.660341 0.466529 0.083 Uiso 1 1 calc R U . . .
C46 C 1.9062(11) -0.5488(9) 0.3775(6) 0.041(4) Uani 1 1 d . . . . .
H46 H 1.847356 -0.519334 0.356852 0.050 Uiso 1 1 calc R U . . .
C47 C 1.913(2) -0.5098(12) 0.4325(8) 0.097(9) Uani 1 1 d . . . . .
H47A H 1.848377 -0.518264 0.453069 0.145 Uiso 1 1 calc R U . . .
H47B H 1.920577 -0.451843 0.427801 0.145 Uiso 1 1 calc R U . . .
H47C H 1.975179 -0.534558 0.451726 0.145 Uiso 1 1 calc R U . . .
C48 C 2.0085(16) -0.5457(12) 0.3458(9) 0.079(6) Uani 1 1 d . . . . .
H48A H 2.068744 -0.565535 0.368213 0.119 Uiso 1 1 calc R U . . .
H48B H 2.017609 -0.489957 0.334431 0.119 Uiso 1 1 calc R U . . .
H48C H 2.005450 -0.579753 0.314313 0.119 Uiso 1 1 calc R U . . .
C49 C 1.3116(15) -0.5122(10) 0.2942(7) 0.058(5) Uani 1 1 d . . . . .
H49A H 1.345237 -0.566372 0.303334 0.069 Uiso 1 1 calc R U . . .
H49B H 1.240137 -0.518651 0.279288 0.069 Uiso 1 1 calc R U . . .
C50 C 1.3027(14) -0.4605(10) 0.3432(7) 0.050(4) Uani 1 1 d . . . . .
H50A H 1.261574 -0.408922 0.334700 0.061 Uiso 1 1 calc R U . . .
H50B H 1.264816 -0.488584 0.371921 0.061 Uiso 1 1 calc R U . . .
C51 C 1.421(2) -0.4435(13) 0.4142(7) 0.080(7) Uani 1 1 d . . . . .
H51A H 1.386296 -0.487869 0.432492 0.096 Uiso 1 1 calc R U . . .
H51B H 1.390853 -0.391590 0.428699 0.096 Uiso 1 1 calc R U . . .
C52 C 1.5386(15) -0.4525(11) 0.4234(8) 0.063(5) Uani 1 1 d . . . . .
H52A H 1.553750 -0.439008 0.460838 0.076 Uiso 1 1 calc R U . . .
H52B H 1.565122 -0.509246 0.417592 0.076 Uiso 1 1 calc R U . . .
C53 C 1.611(2) -0.3258(13) 0.4132(8) 0.110(10) Uani 1 1 d . U . . .
H53A H 1.542496 -0.297113 0.423234 0.132 Uiso 1 1 calc R U . . .
H53B H 1.653822 -0.336381 0.445962 0.132 Uiso 1 1 calc R U . . .
C54 C 1.665(2) -0.2795(12) 0.3775(7) 0.084(7) Uani 1 1 d . . . . .
H54A H 1.736983 -0.305960 0.371129 0.100 Uiso 1 1 calc R U . . .
H54B H 1.674001 -0.226206 0.393371 0.100 Uiso 1 1 calc R U . . .
C55 C 1.6525(13) -0.2086(9) 0.2939(7) 0.047(4) Uani 1 1 d . . . . .
H55A H 1.729868 -0.221138 0.288530 0.057 Uiso 1 1 calc R U . . .
H55B H 1.641992 -0.155158 0.310772 0.057 Uiso 1 1 calc R U . . .
C56 C 1.5997(11) -0.2066(8) 0.2435(6) 0.035(4) Uani 1 1 d . . . . .
H56A H 1.638111 -0.173470 0.217574 0.042 Uiso 1 1 calc R U . . .
H56B H 1.526337 -0.181663 0.247514 0.042 Uiso 1 1 calc R U . . .
C57 C 1.5668(13) -0.2965(9) 0.1689(6) 0.046(4) Uani 1 1 d . . . . .
H57A H 1.607122 -0.260712 0.145640 0.055 Uiso 1 1 calc R U . . .
H57B H 1.489669 -0.282404 0.164188 0.055 Uiso 1 1 calc R U . . .
C58 C 1.5952(14) -0.3852(9) 0.1563(7) 0.054(5) Uani 1 1 d . . . . .
H58A H 1.573895 -0.396512 0.119317 0.064 Uiso 1 1 calc R U . . .
H58B H 1.672974 -0.397743 0.159496 0.064 Uiso 1 1 calc R U . . .
C59 C 1.4486(12) -0.4654(11) 0.1702(7) 0.056(5) Uani 1 1 d . . . . .
H59A H 1.470002 -0.496372 0.137964 0.067 Uiso 1 1 calc R U . . .
H59B H 1.396628 -0.420580 0.159435 0.067 Uiso 1 1 calc R U . . .
C60 C 1.3994(15) -0.5184(10) 0.2096(6) 0.056(5) Uani 1 1 d . . . . .
H60A H 1.333204 -0.537942 0.195120 0.067 Uiso 1 1 calc R U . . .
H60B H 1.448963 -0.565645 0.218575 0.067 Uiso 1 1 calc R U . . .
C61 C 1.2549(12) -0.1837(8) 0.3993(5) 0.033(4) Uani 1 1 d . . . . .
C62 C 1.1562(12) -0.2066(8) 0.4150(5) 0.032(3) Uani 1 1 d . . . . .
C63 C 1.0940(12) -0.1515(9) 0.4476(6) 0.038(4) Uani 1 1 d . . . . .
H63 H 1.024707 -0.163639 0.458798 0.046 Uiso 1 1 calc R U . . .
C64 C 1.1333(13) -0.0824(8) 0.4625(6) 0.039(4) Uani 1 1 d . . . . .
H64 H 1.091010 -0.046232 0.484331 0.047 Uiso 1 1 calc R U . . .
C65 C 1.2343(12) -0.0625(8) 0.4469(5) 0.032(3) Uani 1 1 d . . . . .
H65 H 1.258175 -0.012403 0.457901 0.038 Uiso 1 1 calc R U . . .
C66 C 1.3019(12) -0.1127(9) 0.4158(6) 0.036(4) Uani 1 1 d . . . . .
C67 C 1.1153(13) -0.2889(9) 0.4011(7) 0.046(4) Uani 1 1 d . . . . .
H67 H 1.157261 -0.310634 0.369758 0.055 Uiso 1 1 calc R U . . .
C68 C 1.0006(14) -0.2813(9) 0.3858(8) 0.060(5) Uani 1 1 d . . . . .
H68A H 0.957089 -0.265831 0.417132 0.091 Uiso 1 1 calc R U . . .
H68B H 0.979989 -0.333136 0.372664 0.091 Uiso 1 1 calc R U . . .
H68C H 0.989369 -0.239910 0.357689 0.091 Uiso 1 1 calc R U . . .
C69 C 1.1365(15) -0.3473(10) 0.4483(7) 0.060(5) Uani 1 1 d . . . . .
H69A H 1.213101 -0.353106 0.455563 0.090 Uiso 1 1 calc R U . . .
H69B H 1.111590 -0.400012 0.439657 0.090 Uiso 1 1 calc R U . . .
H69C H 1.098487 -0.326071 0.479943 0.090 Uiso 1 1 calc R U . . .
C70 C 1.4128(14) -0.0934(10) 0.4024(6) 0.048(4) Uani 1 1 d . . . . .
H70 H 1.445513 -0.135652 0.378142 0.058 Uiso 1 1 calc R U . . .
C71 C 1.4154(14) -0.0105(9) 0.3746(7) 0.054(5) Uani 1 1 d . . . . .
H71A H 1.394924 0.032008 0.400180 0.081 Uiso 1 1 calc R U . . .
H71B H 1.365448 -0.007060 0.344641 0.081 Uiso 1 1 calc R U . . .
H71C H 1.487515 -0.003440 0.361234 0.081 Uiso 1 1 calc R U . . .
C72 C 1.4779(14) -0.0939(11) 0.4543(7) 0.057(5) Uani 1 1 d . . . . .
H72A H 1.492133 -0.149662 0.467163 0.086 Uiso 1 1 calc R U . . .
H72B H 1.437539 -0.062614 0.481444 0.086 Uiso 1 1 calc R U . . .
H72C H 1.545498 -0.069895 0.447236 0.086 Uiso 1 1 calc R U . . .
C76 C 0.5235(16) 0.2085(12) 0.1205(8) 0.075(6) Uani 1 1 d . . . . .
H76A H 0.492013 0.232408 0.087706 0.112 Uiso 1 1 calc R U . . .
H76B H 0.494446 0.238239 0.151453 0.112 Uiso 1 1 calc R U . . .
H76C H 0.506767 0.151929 0.123701 0.112 Uiso 1 1 calc R U . . .
C77 C 0.6417(11) 0.2129(9) 0.1185(6) 0.035(4) Uani 1 1 d . . . . .
H77 H 0.672421 0.190140 0.152778 0.042 Uiso 1 1 calc R U . . .
C78 C 0.6905(16) 0.1635(9) 0.0723(7) 0.062(5) Uani 1 1 d . . . . .
H78A H 0.660776 0.110635 0.072084 0.093 Uiso 1 1 calc R U . . .
H78B H 0.767866 0.156269 0.076791 0.093 Uiso 1 1 calc R U . . .
H78C H 0.674131 0.192032 0.038438 0.093 Uiso 1 1 calc R U . . .
O31 O 0.4241(9) 0.1318(7) 0.2498(5) 0.064(4) Uani 1 1 d . . . . .
C73 C 0.532(2) 0.0971(16) 0.2554(11) 0.102(8) Uani 1 1 d . . . . .
C74 C 0.540(3) 0.0141(18) 0.2377(16) 0.056(10) Uani 0.5 1 d . . P B -1
H74A H 0.483851 -0.015309 0.254484 0.084 Uiso 0.5 1 calc R U P B -1
H74B H 0.609898 -0.011614 0.247922 0.084 Uiso 0.5 1 calc R U P B -1
H74C H 0.532972 0.013110 0.198761 0.084 Uiso 0.5 1 calc R U P B -1
C75 C 0.638(3) 0.088(3) 0.2530(19) 0.11(2) Uani 0.5 1 d . . P B 1
H75A H 0.660241 0.066992 0.218062 0.169 Uiso 0.5 1 calc R U P B 1
H75B H 0.664632 0.050761 0.281246 0.169 Uiso 0.5 1 calc R U P B 1
H75C H 0.667105 0.140833 0.257877 0.169 Uiso 0.5 1 calc R U P B 1
O33 O 1.0857(15) -0.3670(9) 0.2560(8) 0.124(7) Uani 1 1 d . . . . .
O34 O 0.8706(11) -0.3143(8) 0.2373(7) 0.097(5) Uani 1 1 d . . . . .

loop_
_atom_site_aniso_label
_atom_site_aniso_U_11
_atom_site_aniso_U_22
_atom_site_aniso_U_33
_atom_site_aniso_U_23
_atom_site_aniso_U_13
_atom_site_aniso_U_12
Eu1 0.0343(4) 0.0283(4) 0.0392(5) -0.0049(3) -0.0038(3) 0.0016(3)
Eu2 0.0338(4) 0.0278(4) 0.0316(4) -0.0021(3) 0.0009(3) 0.0000(3)
I1 0.0490(7) 0.0594(7) 0.0522(7) 0.0073(6) -0.0096(6) -0.0088(6)
I2 0.0387(6) 0.0470(6) 0.0406(6) -0.0074(5) -0.0053(5) -0.0032(5)
I3 0.0500(7) 0.0456(6) 0.0471(7) -0.0057(5) 0.0033(5) -0.0069(5)
I4 0.0474(7) 0.0536(7) 0.0651(8) -0.0136(6) -0.0126(6) 0.0014(5)
I5 0.0425(6) 0.0395(6) 0.0513(7) -0.0027(5) 0.0043(5) -0.0061(5)
I6A 0.0537(15) 0.0633(13) 0.059(2) -0.0250(13) 0.0014(14) -0.0183(10)
I6B 0.087(10) 0.153(16) 0.061(10) -0.047(9) -0.008(6) -0.037(10)
P1 0.035(2) 0.028(2) 0.035(2) -0.0084(17) -0.0016(18) 0.0036(17)
P2 0.031(2) 0.031(2) 0.036(2) -0.0076(17) -0.0028(18) 0.0015(17)
P3 0.031(2) 0.029(2) 0.033(2) 0.0001(16) 0.0023(17) 0.0012(16)
P4 0.030(2) 0.0254(19) 0.033(2) 0.0030(16) -0.0012(17) -0.0001(16)
O1 0.092(10) 0.067(8) 0.033(7) 0.004(6) -0.017(7) -0.024(7)
O2 0.036(6) 0.034(5) 0.023(5) 0.006(4) 0.001(4) -0.004(4)
O3 0.050(7) 0.032(6) 0.037(6) -0.002(5) -0.004(5) 0.003(5)
O4 0.046(6) 0.026(5) 0.040(6) -0.011(5) 0.000(5) -0.004(5)
O5 0.052(8) 0.032(6) 0.114(11) -0.022(7) -0.016(8) -0.001(6)
O6 0.029(6) 0.027(5) 0.058(7) 0.001(5) -0.008(5) 0.003(4)
O7 0.045(7) 0.026(5) 0.065(8) -0.008(5) -0.006(6) -0.005(5)
O8 0.033(6) 0.041(6) 0.056(7) -0.013(5) -0.003(5) -0.006(5)
O9 0.034(6) 0.040(6) 0.039(6) -0.007(5) -0.003(5) 0.006(5)
O10 0.043(6) 0.039(6) 0.041(6) -0.010(5) -0.012(5) -0.002(5)
O11 0.086(9) 0.045(7) 0.044(7) -0.013(5) -0.028(7) 0.013(7)
O12 0.083(10) 0.072(9) 0.045(8) -0.006(6) 0.003(7) -0.007(7)
O13 0.048(8) 0.055(8) 0.101(11) -0.018(8) -0.006(7) -0.017(6)
O14 0.077(9) 0.068(8) 0.050(8) 0.010(6) 0.013(7) -0.023(7)
O15 0.059(9) 0.042(7) 0.127(13) -0.005(7) 0.046(9) -0.009(6)
O16 0.040(6) 0.026(5) 0.036(6) 0.003(4) 0.002(5) 0.000(4)
O17 0.043(6) 0.025(5) 0.034(6) 0.006(4) -0.008(5) 0.001(4)
O18 0.031(5) 0.020(5) 0.039(6) 0.001(4) 0.002(4) 0.001(4)
O19 0.036(6) 0.030(5) 0.030(6) -0.009(4) 0.004(4) 0.001(4)
O20 0.030(6) 0.039(6) 0.043(6) 0.011(5) 0.002(5) -0.006(5)
O21 0.060(8) 0.041(6) 0.043(7) -0.002(5) -0.008(6) -0.023(5)
O22 0.071(8) 0.026(6) 0.051(7) -0.005(5) -0.015(6) -0.004(5)
O23 0.046(6) 0.036(6) 0.022(5) -0.002(4) 0.010(5) -0.012(5)
O24 0.032(6) 0.036(6) 0.060(7) -0.001(5) -0.007(5) -0.015(5)
O25 0.043(7) 0.049(6) 0.045(7) -0.013(5) -0.004(5) 0.003(5)
O26 0.042(7) 0.044(6) 0.048(7) 0.014(5) 0.002(5) 0.008(5)
O27 0.038(6) 0.030(5) 0.040(6) 0.003(4) -0.003(5) -0.006(4)
O28 0.059(7) 0.034(5) 0.023(6) 0.001(4) -0.015(5) 0.004(5)
O29 0.035(6) 0.036(6) 0.040(6) 0.003(5) 0.004(5) -0.004(5)
O30 0.030(5) 0.027(5) 0.032(5) -0.004(4) -0.006(4) 0.002(4)
O32 0.062(8) 0.041(6) 0.066(8) -0.006(6) -0.025(7) -0.016(6)
C1 0.040(9) 0.038(8) 0.020(8) 0.012(6) -0.005(7) -0.009(7)
C2 0.035(9) 0.038(9) 0.034(9) -0.013(7) 0.004(7) 0.001(7)
C3 0.042(10) 0.046(9) 0.041(10) -0.004(8) 0.023(8) 0.009(8)
C4 0.056(11) 0.050(10) 0.028(9) -0.008(7) 0.002(8) 0.007(9)
C5 0.032(9) 0.079(13) 0.024(8) 0.004(8) 0.006(7) -0.012(9)
C6 0.040(10) 0.049(9) 0.032(9) -0.012(7) 0.003(7) -0.016(8)
C7 0.045(11) 0.045(10) 0.081(14) -0.013(9) -0.004(10) -0.007(8)
C8A 0.08(2) 0.07(2) 0.09(2) 0.001(17) -0.003(18) -0.010(17)
C8B 0.067(16) 0.041(13) 0.086(17) 0.002(13) -0.009(14) -0.013(12)
C9 0.065(17) 0.34(5) 0.067(18) -0.06(2) 0.006(14) -0.01(2)
C10 0.069(12) 0.028(8) 0.039(10) 0.012(7) 0.004(8) -0.015(8)
C11 0.050(11) 0.055(11) 0.071(13) 0.009(10) 0.020(10) -0.006(9)
C12 0.063(13) 0.090(14) 0.064(13) 0.036(11) -0.007(10) -0.044(11)
C16 0.077(14) 0.068(13) 0.046(12) 0.001(9) 0.005(10) 0.024(11)
C17 0.069(9) 0.053(8) 0.044(8) 0.015(7) 0.010(7) -0.013(7)
C18 0.041(11) 0.068(13) 0.094(16) 0.003(11) -0.004(11) -0.023(10)
C19 0.030(9) 0.043(9) 0.061(11) 0.001(8) 0.000(8) -0.019(7)
C20 0.15(2) 0.035(10) 0.046(12) -0.013(8) 0.030(12) -0.042(12)
C21 0.098(17) 0.074(14) 0.050(13) 0.010(10) -0.026(12) -0.015(13)
C22 0.123(19) 0.046(11) 0.055(12) -0.034(9) -0.017(12) -0.016(11)
C23 0.087(9) 0.064(9) 0.055(8) 0.014(7) -0.009(7) 0.000(7)
C24 0.021(9) 0.035(9) 0.130(18) -0.022(11) -0.018(10) 0.002(7)
C25 0.069(15) 0.077(15) 0.12(2) -0.041(15) -0.032(14) 0.012(12)
C26 0.059(13) 0.043(11) 0.087(15) 0.002(11) 0.010(11) -0.002(9)
C27 0.101(19) 0.041(12) 0.20(3) 0.017(16) -0.06(2) -0.042(13)
C33 0.043(9) 0.044(9) 0.013(7) -0.003(6) 0.000(6) -0.008(7)
C28 0.037(9) 0.031(8) 0.036(9) 0.000(7) 0.010(7) -0.001(7)
C29 0.041(10) 0.040(9) 0.045(10) -0.015(8) 0.021(8) 0.001(8)
C30 0.051(11) 0.031(8) 0.054(11) 0.005(8) 0.009(9) 0.006(8)
C31 0.047(8) 0.036(7) 0.059(8) -0.002(6) 0.007(7) 0.020(6)
C32 0.027(8) 0.059(10) 0.034(9) -0.012(8) 0.001(7) 0.001(8)
C34 0.060(12) 0.035(9) 0.070(13) -0.001(8) 0.022(10) -0.009(8)
C35 0.098(18) 0.073(14) 0.081(16) -0.007(12) 0.030(13) -0.011(13)
C36 0.079(14) 0.060(12) 0.061(12) -0.015(10) 0.005(10) -0.038(10)
C37 0.014(7) 0.038(8) 0.034(8) 0.000(7) -0.009(6) 0.003(6)
C38 0.046(10) 0.023(8) 0.037(9) -0.008(6) 0.004(7) -0.001(7)
C39 0.063(12) 0.028(8) 0.027(8) 0.008(6) 0.003(8) 0.000(8)
C40 0.037(9) 0.054(10) 0.028(8) -0.009(7) 0.004(7) 0.008(8)
C41 0.059(12) 0.046(10) 0.048(11) -0.004(8) -0.001(9) 0.001(9)
C42 0.036(9) 0.034(8) 0.035(9) -0.003(7) 0.004(7) 0.007(7)
C43 0.050(10) 0.037(9) 0.039(9) 0.001(7) 0.007(8) -0.017(8)
C44 0.095(17) 0.065(13) 0.079(15) -0.008(11) 0.026(13) -0.042(12)
C45 0.022(9) 0.071(12) 0.071(13) 0.011(10) -0.001(8) 0.008(8)
C46 0.020(8) 0.059(10) 0.046(10) -0.007(8) -0.001(7) -0.005(7)
C47 0.17(3) 0.059(13) 0.068(14) -0.029(11) 0.007(15) -0.063(15)
C48 0.064(14) 0.085(15) 0.088(16) 0.028(12) 0.027(12) -0.005(11)
C49 0.063(12) 0.054(11) 0.057(12) -0.014(9) 0.035(10) -0.007(9)
C50 0.054(12) 0.048(10) 0.050(11) 0.004(8) 0.001(9) -0.001(9)
C51 0.13(2) 0.086(15) 0.025(11) -0.005(10) 0.002(12) -0.025(14)
C52 0.061(13) 0.066(12) 0.062(13) 0.011(10) -0.018(10) -0.001(10)
C53 0.22(3) 0.082(15) 0.035(12) 0.012(11) -0.035(15) -0.074(17)
C54 0.15(2) 0.065(13) 0.039(12) -0.019(10) -0.021(13) -0.045(14)
C55 0.051(11) 0.024(8) 0.065(12) 0.000(8) -0.009(9) 0.007(7)
C56 0.026(8) 0.029(8) 0.049(10) 0.001(7) 0.014(7) 0.008(6)
C57 0.047(10) 0.041(9) 0.050(11) 0.006(8) 0.015(8) -0.001(8)
C58 0.059(12) 0.047(10) 0.055(11) 0.002(9) 0.005(9) -0.011(9)
C59 0.014(8) 0.082(13) 0.075(13) -0.019(11) 0.008(8) -0.017(8)
C60 0.066(13) 0.059(11) 0.042(11) -0.014(9) -0.003(9) -0.002(10)
C61 0.049(10) 0.023(7) 0.026(8) 0.007(6) -0.003(7) 0.014(7)
C62 0.043(9) 0.023(7) 0.028(8) 0.005(6) 0.000(7) -0.001(7)
C63 0.031(9) 0.053(10) 0.034(9) -0.013(7) 0.007(7) -0.018(7)
C64 0.062(11) 0.020(7) 0.033(9) -0.010(6) 0.016(8) 0.010(7)
C65 0.045(9) 0.031(8) 0.020(8) 0.001(6) 0.003(7) -0.004(7)
C66 0.039(9) 0.046(9) 0.025(8) 0.002(7) -0.014(7) -0.008(7)
C67 0.048(10) 0.034(9) 0.057(11) -0.008(8) 0.016(9) -0.007(8)
C68 0.060(12) 0.034(9) 0.088(14) 0.009(9) -0.033(11) -0.010(8)
C69 0.075(14) 0.039(10) 0.066(13) -0.001(9) -0.013(10) 0.001(9)
C70 0.059(11) 0.053(10) 0.037(10) -0.005(8) -0.003(8) -0.026(9)
C71 0.054(11) 0.031(9) 0.075(13) 0.005(8) -0.002(10) 0.004(8)
C72 0.050(11) 0.060(11) 0.062(12) 0.015(9) -0.010(9) -0.013(9)
C76 0.080(15) 0.074(14) 0.075(14) 0.009(11) -0.002(12) -0.032(12)
C77 0.035(9) 0.043(9) 0.028(8) 0.004(7) -0.016(7) -0.004(7)
C78 0.094(15) 0.022(8) 0.070(13) -0.016(8) -0.018(11) 0.003(9)
O31 0.037(7) 0.056(7) 0.101(10) -0.025(7) 0.001(7) -0.012(6)
C73 0.09(2) 0.11(2) 0.11(2) 0.022(16) 0.011(16) -0.016(16)
C74 0.036(19) 0.031(18) 0.10(3) -0.033(19) 0.022(19) -0.004(15)
C75 0.03(2) 0.20(5) 0.12(4) -0.11(4) 0.04(2) -0.06(3)
O33 0.137(16) 0.080(11) 0.159(17) 0.057(11) -0.032(13) -0.050(11)
O34 0.073(10) 0.069(9) 0.154(15) -0.021(9) 0.050(10) -0.031(8)

loop_
_atom_type_symbol
_atom_type_description
_atom_type_scat_dispersion_real
_atom_type_scat_dispersion_imag
_atom_type_scat_source
C C 0.0033 0.0016 'International Tables Vol C Tables 4.2.6.8 and 6.1.1.4'
H H 0.0000 0.0000 'International Tables Vol C Tables 4.2.6.8 and 6.1.1.4'
Eu Eu -0.1578 3.6682 'International Tables Vol C Tables 4.2.6.8 and 6.1.1.4'
I I -0.4742 1.8119 'International Tables Vol C Tables 4.2.6.8 and 6.1.1.4'
O O 0.0106 0.0060 'International Tables Vol C Tables 4.2.6.8 and 6.1.1.4'
P P 0.1023 0.0942 'International Tables Vol C Tables 4.2.6.8 and 6.1.1.4'

loop_
_geom_angle_atom_site_label_1
_geom_angle_atom_site_label_2
_geom_angle_atom_site_label_3
_geom_angle
_geom_angle_site_symmetry_1
_geom_angle_site_symmetry_3
_geom_angle_publ_flag
O1 Eu1 O14 62.7(4) . . ?
O5 Eu1 O1 81.5(5) . . ?
O5 Eu1 O11 130.6(5) . . ?
O5 Eu1 O12 78.7(5) . . ?
O5 Eu1 O13 66.2(4) . . ?
O5 Eu1 O14 78.7(4) . . ?
O5 Eu1 O15 137.3(4) . . ?
O6 Eu1 O1 113.7(4) . . ?
O6 Eu1 O5 141.7(3) . . ?
O6 Eu1 O10 142.6(3) . . ?
O6 Eu1 O11 75.3(3) . . ?
O6 Eu1 O12 92.4(4) . . ?
O6 Eu1 O13 76.0(4) . . ?
O6 Eu1 O14 78.2(4) . . ?
O6 Eu1 O15 76.1(4) . . ?
O10 Eu1 O1 71.3(4) . . ?
O10 Eu1 O5 74.8(4) . . ?
O10 Eu1 O11 70.4(3) . . ?
O10 Eu1 O12 87.1(4) . . ?
O10 Eu1 O13 136.0(4) . . ?
O10 Eu1 O14 129.5(4) . . ?
O10 Eu1 O15 75.5(4) . . ?
O11 Eu1 O1 117.7(4) . . ?
O11 Eu1 O13 122.1(4) . . ?
O11 Eu1 O14 150.6(4) . . ?
O12 Eu1 O1 153.9(4) . . ?
O12 Eu1 O11 65.7(4) . . ?
O12 Eu1 O13 66.5(4) . . ?
O12 Eu1 O14 128.4(4) . . ?
O12 Eu1 O15 129.3(5) . . ?
O13 Eu1 O1 119.8(4) . . ?
O13 Eu1 O14 62.0(4) . . ?
O15 Eu1 O1 60.3(5) . . ?
O15 Eu1 O11 63.6(5) . . ?
O15 Eu1 O13 148.4(4) . . ?
O15 Eu1 O14 97.8(4) . . ?
O16 Eu2 O20 75.3(3) . . ?
O16 Eu2 O21 79.2(3) . . ?
O16 Eu2 O22 134.2(3) . . ?
O16 Eu2 O23 134.3(3) . . ?
O16 Eu2 O24 83.2(3) . . ?
O16 Eu2 O25 72.8(3) . . ?
O16 Eu2 O26 73.5(3) . . ?
O20 Eu2 O21 82.3(4) . . ?
O20 Eu2 O22 74.7(4) . . ?
O20 Eu2 O23 69.7(3) . . ?
O20 Eu2 O24 80.4(3) . . ?
O20 Eu2 O25 133.3(3) . . ?
O20 Eu2 O26 136.3(3) . . ?
O21 Eu2 O22 63.2(3) . . ?
O21 Eu2 O23 122.7(3) . . ?
O21 Eu2 O25 123.0(3) . . ?
O21 Eu2 O26 62.4(3) . . ?
O22 Eu2 O25 149.8(3) . . ?
O23 Eu2 O22 61.7(3) . . ?
O23 Eu2 O25 112.2(3) . . ?
O24 Eu2 O21 157.9(3) . . ?
O24 Eu2 O22 124.3(3) . . ?
O24 Eu2 O23 63.0(3) . . ?
O24 Eu2 O25 62.8(3) . . ?
O24 Eu2 O26 124.6(3) . . ?
O26 Eu2 O22 107.4(4) . . ?
O26 Eu2 O23 151.0(3) . . ?
O26 Eu2 O25 62.5(3) . . ?
O27 Eu2 O16 142.6(3) . . ?
O27 Eu2 O20 142.0(3) . . ?
O27 Eu2 O21 104.3(3) . . ?
O27 Eu2 O22 75.4(3) . . ?
O27 Eu2 O23 75.7(3) . . ?
O27 Eu2 O24 97.8(3) . . ?
O27 Eu2 O25 74.5(3) . . ?
O27 Eu2 O26 75.5(3) . . ?
I3 I2 I1 173.53(5) . . ?
I4 I5 I6A 178.78(9) . . ?
I6B I5 I4 169.5(3) . . ?
I6B I5 I6A 11.3(4) . . ?
I6B I6A I5 66(2) . . ?
I6A I6B I5 102(3) . . ?
O2 P1 O3 111.6(6) . . ?
O2 P1 O4 110.7(6) . . ?
O2 P1 O10 114.2(5) . . ?
O4 P1 O3 105.4(5) . . ?
O10 P1 O3 103.2(5) . . ?
O10 P1 O4 111.1(6) . . ?
O6 P2 O7 111.7(6) . . ?
O6 P2 O8 113.6(6) . . ?
O6 P2 O9 102.3(6) . . ?
O7 P2 O9 108.8(6) . . ?
O8 P2 O7 110.2(6) . . ?
O8 P2 O9 110.0(6) . . ?
O16 P3 O17 102.8(5) . . ?
O16 P3 O18 113.4(5) . . ?
O16 P3 O19 112.5(6) . . ?
O18 P3 O17 107.7(5) . . ?
O18 P3 O19 111.7(5) . . ?
O19 P3 O17 108.1(5) . . ?
O27 P4 O28 111.0(6) . . ?
O27 P4 O30 104.1(5) . . ?
O28 P4 O30 103.6(5) . . ?
O29 P4 O27 115.7(6) . . ?
O29 P4 O28 110.3(5) . . ?
O29 P4 O30 111.5(5) . . ?
C21 O1 Eu1 122.1(10) . . ?
C21 O1 C22 112.5(15) . . ?
C22 O1 Eu1 113.5(10) . . ?
C1 O3 P1 123.7(8) . . ?
P1 O4 H4 109.5 . . ?
Eu1 O5 H5A 125.8 . . ?
Eu1 O5 H5B 125.6 . . ?
H5A O5 H5B 104.5 . . ?
P2 O6 Eu1 172.3(7) . . ?
P2 O7 H7 109.5 . . ?
C28 O9 P2 124.0(8) . . ?
P1 O10 Eu1 143.6(6) . . ?
C17 O11 Eu1 111.9(10) . . ?
C18 O11 Eu1 118.9(11) . . ?
C18 O11 C17 111.5(13) . . ?
C16 O12 Eu1 122.8(11) . . ?
C27 O12 Eu1 117.8(14) . . ?
C27 O12 C16 111.2(16) . . ?
C25 O13 Eu1 120.1(13) . . ?
C25 O13 C26 108.9(15) . . ?
C26 O13 Eu1 115.3(11) . . ?
C23 O14 Eu1 119.2(10) . . ?
C24 O14 Eu1 115.1(11) . . ?
C24 O14 C23 118.4(15) . . ?
C19 O15 Eu1 113.4(9) . . ?
C20 O15 Eu1 114.9(12) . . ?
C20 O15 C19 113.5(14) . . ?
P3 O16 Eu2 145.2(6) . . ?
C37 O17 P3 121.1(8) . . ?
P3 O19 H19 109.5 . . ?
Eu2 O20 H20A 122.9 . . ?
Eu2 O20 H20B 122.9 . . ?
H20A O20 H20B 104.5 . . ?
C52 O21 Eu2 117.1(9) . . ?
C52 O21 C53 111.0(14) . . ?
C53 O21 Eu2 118.4(10) . . ?
C54 O22 Eu2 114.2(9) . . ?
C55 O22 Eu2 122.4(9) . . ?
C55 O22 C54 114.3(13) . . ?
C56 O23 Eu2 116.4(7) . . ?
C57 O23 Eu2 118.1(8) . . ?
C57 O23 C56 116.0(10) . . ?
C58 O24 Eu2 118.7(9) . . ?
C59 O24 Eu2 119.8(9) . . ?
C59 O24 C58 112.2(13) . . ?
C49 O25 Eu2 118.4(10) . . ?
C60 O25 Eu2 114.6(10) . . ?
C60 O25 C49 112.2(12) . . ?
C50 O26 Eu2 118.3(9) . . ?
C51 O26 Eu2 122.9(12) . . ?
C51 O26 C50 117.7(14) . . ?
P4 O27 Eu2 160.9(6) . . ?
P4 O28 H28 109.5 . . ?
C61 O30 P4 121.8(8) . . ?
H32A O32 H32B 104.5 . . ?
C2 C1 O3 115.7(12) . . ?
C6 C1 O3 117.9(13) . . ?
C6 C1 C2 126.2(14) . . ?
C1 C2 C3 115.0(14) . . ?
C1 C2 C7 122.2(13) . . ?
C3 C2 C7 122.3(14) . . ?
C2 C3 H3 119.4 . . ?
C4 C3 C2 121.3(15) . . ?
C4 C3 H3 119.4 . . ?
C3 C4 H4A 119.6 . . ?
C5 C4 C3 120.9(15) . . ?
C5 C4 H4A 119.6 . . ?
C4 C5 H5 120.0 . . ?
C4 C5 C6 119.9(14) . . ?
C6 C5 H5 120.0 . . ?
C1 C6 C5 116.7(14) . . ?
C1 C6 C10 123.3(14) . . ?
C5 C6 C10 119.7(14) . . ?
C2 C7 C8A 102(2) . . ?
C8B C7 C2 115.1(18) . . ?
C8B C7 C8A 40(2) . . ?
C8B C7 C9 95(2) . . ?
C9 C7 C2 109.5(17) . . ?
C9 C7 C8A 134(3) . . ?
C8B C8A C7 58(3) . . ?
C8A C8B C7 82(3) . . ?
C7 C9 H9A 109.5 . . ?
C7 C9 H9B 109.5 . . ?
C7 C9 H9C 109.5 . . ?
H9A C9 H9B 109.5 . . ?
H9A C9 H9C 109.5 . . ?
H9B C9 H9C 109.5 . . ?
C6 C10 H10 107.5 . . ?
C6 C10 C12 114.0(14) . . ?
C11 C10 C6 108.4(14) . . ?
C11 C10 H10 107.5 . . ?
C11 C10 C12 111.9(13) . . ?
C12 C10 H10 107.5 . . ?
C10 C11 H11A 109.5 . . ?
C10 C11 H11B 109.5 . . ?
C10 C11 H11C 109.5 . . ?
H11A C11 H11B 109.5 . . ?
H11A C11 H11C 109.5 . . ?
H11B C11 H11C 109.5 . . ?
C10 C12 H12A 109.5 . . ?
C10 C12 H12B 109.5 . . ?
C10 C12 H12C 109.5 . . ?
H12A C12 H12B 109.5 . . ?
H12A C12 H12C 109.5 . . ?
H12B C12 H12C 109.5 . . ?
O12 C16 H16A 110.6 . . ?
O12 C16 H16B 110.6 . . ?
O12 C16 C17 105.5(14) . . ?
H16A C16 H16B 108.8 . . ?
C17 C16 H16A 110.6 . . ?
C17 C16 H16B 110.6 . . ?
O11 C17 C16 109.3(14) . . ?
O11 C17 H17A 109.8 . . ?
O11 C17 H17B 109.8 . . ?
C16 C17 H17A 109.8 . . ?
C16 C17 H17B 109.8 . . ?
H17A C17 H17B 108.3 . . ?
O11 C18 H18 128.1 . . ?
O11 C18 C19 103.8(16) . . ?
C19 C18 H18 128.1 . . ?
O15 C19 C18 108.2(13) . . ?
O15 C19 H19A 110.1 . . ?
O15 C19 H19B 110.1 . . ?
C18 C19 H19A 110.1 . . ?
C18 C19 H19B 110.1 . . ?
H19A C19 H19B 108.4 . . ?
O15 C20 H20C 110.6 . . ?
O15 C20 H20D 110.6 . . ?
O15 C20 C21 105.5(15) . . ?
H20C C20 H20D 108.8 . . ?
C21 C20 H20C 110.6 . . ?
C21 C20 H20D 110.6 . . ?
O1 C21 C20 106.3(16) . . ?
O1 C21 H21A 110.5 . . ?
O1 C21 H21B 110.5 . . ?
C20 C21 H21A 110.5 . . ?
C20 C21 H21B 110.5 . . ?
H21A C21 H21B 108.7 . . ?
O1 C22 H22A 108.4 . . ?
O1 C22 H22B 108.4 . . ?
H22A C22 H22B 107.4 . . ?
C23 C22 O1 115.6(18) . . ?
C23 C22 H22A 108.4 . . ?
C23 C22 H22B 108.4 . . ?
O14 C23 H23A 109.7 . . ?
O14 C23 H23B 109.7 . . ?
C22 C23 O14 110.1(17) . . ?
C22 C23 H23A 109.7 . . ?
C22 C23 H23B 109.7 . . ?
H23A C23 H23B 108.2 . . ?
O14 C24 H24A 108.4 . . ?
O14 C24 H24B 108.4 . . ?
O14 C24 C25 115.5(16) . . ?
H24A C24 H24B 107.5 . . ?
C25 C24 H24A 108.4 . . ?
C25 C24 H24B 108.4 . . ?
O13 C25 C24 101.1(16) . . ?
O13 C25 H25A 111.6 . . ?
O13 C25 H25B 111.6 . . ?
C24 C25 H25A 111.6 . . ?
C24 C25 H25B 111.6 . . ?
H25A C25 H25B 109.4 . . ?
O13 C26 H26A 110.8 . . ?
O13 C26 H26B 110.8 . . ?
O13 C26 C27 104.7(15) . . ?
H26A C26 H26B 108.9 . . ?
C27 C26 H26A 110.8 . . ?
C27 C26 H26B 110.8 . . ?
O12 C27 C26 115(2) . . ?
O12 C27 H27A 108.4 . . ?
O12 C27 H27B 108.4 . . ?
C26 C27 H27A 108.4 . . ?
C26 C27 H27B 108.4 . . ?
H27A C27 H27B 107.5 . . ?
C28 C33 C32 120.0 . . ?
C28 C33 C77 119.0(8) . . ?
C32 C33 C77 120.5(8) . . ?
C33 C28 O9 120.2(7) . . ?
C33 C28 C29 120.0 . . ?
C29 C28 O9 119.8(7) . . ?
C28 C29 C34 122.6(9) . . ?
C30 C29 C28 120.0 . . ?
C30 C29 C34 117.4(9) . . ?
C29 C30 H30 120.0 . . ?
C31 C30 C29 120.0 . . ?
C31 C30 H30 120.0 . . ?
C30 C31 H31 120.0 . . ?
C30 C31 C32 120.0 . . ?
C32 C31 H31 120.0 . . ?
C33 C32 H32 120.0 . . ?
C31 C32 C33 120.0 . . ?
C31 C32 H32 120.0 . . ?
C29 C34 H34 108.0 . . ?
C29 C34 C35 110.2(15) . . ?
C29 C34 C36 112.8(13) . . ?
C35 C34 H34 108.0 . . ?
C36 C34 H34 108.0 . . ?
C36 C34 C35 109.7(14) . . ?
C34 C35 H35A 109.5 . . ?
C34 C35 H35B 109.5 . . ?
C34 C35 H35C 109.5 . . ?
H35A C35 H35B 109.5 . . ?
H35A C35 H35C 109.5 . . ?
H35B C35 H35C 109.5 . . ?
C34 C36 H36A 109.5 . . ?
C34 C36 H36B 109.5 . . ?
C34 C36 H36C 109.5 . . ?
H36A C36 H36B 109.5 . . ?
H36A C36 H36C 109.5 . . ?
H36B C36 H36C 109.5 . . ?
C38 C37 O17 118.3(12) . . ?
C42 C37 O17 117.6(12) . . ?
C42 C37 C38 124.0(13) . . ?
C37 C38 C39 117.6(14) . . ?
C37 C38 C43 119.9(13) . . ?
C39 C38 C43 122.2(13) . . ?
C38 C39 H39 119.5 . . ?
C40 C39 C38 120.9(14) . . ?
C40 C39 H39 119.5 . . ?
C39 C40 H40 120.6 . . ?
C39 C40 C41 118.8(15) . . ?
C41 C40 H40 120.6 . . ?
C40 C41 H41 118.9 . . ?
C40 C41 C42 122.2(17) . . ?
C42 C41 H41 118.9 . . ?
C37 C42 C41 116.4(14) . . ?
C37 C42 C46 124.1(12) . . ?
C41 C42 C46 119.2(14) . . ?
C38 C43 H43 108.1 . . ?
C38 C43 C45 106.2(12) . . ?
C44 C43 C38 116.1(14) . . ?
C44 C43 H43 108.1 . . ?
C44 C43 C45 109.9(14) . . ?
C45 C43 H43 108.1 . . ?
C43 C44 H44A 109.5 . . ?
C43 C44 H44B 109.5 . . ?
C43 C44 H44C 109.5 . . ?
H44A C44 H44B 109.5 . . ?
H44A C44 H44C 109.5 . . ?
H44B C44 H44C 109.5 . . ?
C43 C45 H45A 109.5 . . ?
C43 C45 H45B 109.5 . . ?
C43 C45 H45C 109.5 . . ?
H45A C45 H45B 109.5 . . ?
H45A C45 H45C 109.5 . . ?
H45B C45 H45C 109.5 . . ?
C42 C46 H46 108.7 . . ?
C47 C46 C42 106.7(13) . . ?
C47 C46 H46 108.7 . . ?
C48 C46 C42 111.8(13) . . ?
C48 C46 H46 108.7 . . ?
C48 C46 C47 112.2(16) . . ?
C46 C47 H47A 109.5 . . ?
C46 C47 H47B 109.5 . . ?
C46 C47 H47C 109.5 . . ?
H47A C47 H47B 109.5 . . ?
H47A C47 H47C 109.5 . . ?
H47B C47 H47C 109.5 . . ?
C46 C48 H48A 109.5 . . ?
C46 C48 H48B 109.5 . . ?
C46 C48 H48C 109.5 . . ?
H48A C48 H48B 109.5 . . ?
H48A C48 H48C 109.5 . . ?
H48B C48 H48C 109.5 . . ?
O25 C49 H49A 110.3 . . ?
O25 C49 H49B 110.3 . . ?
O25 C49 C50 107.0(13) . . ?
H49A C49 H49B 108.6 . . ?
C50 C49 H49A 110.3 . . ?
C50 C49 H49B 110.3 . . ?
O26 C50 C49 109.3(14) . . ?
O26 C50 H50A 109.8 . . ?
O26 C50 H50B 109.8 . . ?
C49 C50 H50A 109.8 . . ?
C49 C50 H50B 109.8 . . ?
H50A C50 H50B 108.3 . . ?
O26 C51 H51A 110.1 . . ?
O26 C51 H51B 110.1 . . ?
O26 C51 C52 108.1(17) . . ?
H51A C51 H51B 108.4 . . ?
C52 C51 H51A 110.1 . . ?
C52 C51 H51B 110.1 . . ?
O21 C52 C51 110.8(15) . . ?
O21 C52 H52A 109.5 . . ?
O21 C52 H52B 109.5 . . ?
C51 C52 H52A 109.5 . . ?
C51 C52 H52B 109.5 . . ?
H52A C52 H52B 108.1 . . ?
O21 C53 H53A 110.1 . . ?
O21 C53 H53B 110.1 . . ?
H53A C53 H53B 108.4 . . ?
C54 C53 O21 108.1(17) . . ?
C54 C53 H53A 110.1 . . ?
C54 C53 H53B 110.1 . . ?
O22 C54 H54A 109.1 . . ?
O22 C54 H54B 109.1 . . ?
C53 C54 O22 112.6(19) . . ?
C53 C54 H54A 109.1 . . ?
C53 C54 H54B 109.1 . . ?
H54A C54 H54B 107.8 . . ?
O22 C55 H55A 109.7 . . ?
O22 C55 H55B 109.7 . . ?
O22 C55 C56 109.9(13) . . ?
H55A C55 H55B 108.2 . . ?
C56 C55 H55A 109.7 . . ?
C56 C55 H55B 109.7 . . ?
O23 C56 H56A 109.8 . . ?
O23 C56 H56B 109.8 . . ?
C55 C56 O23 109.6(11) . . ?
C55 C56 H56A 109.8 . . ?
C55 C56 H56B 109.8 . . ?
H56A C56 H56B 108.2 . . ?
O23 C57 H57A 110.9 . . ?
O23 C57 H57B 110.9 . . ?
O23 C57 C58 104.1(12) . . ?
H57A C57 H57B 109.0 . . ?
C58 C57 H57A 110.9 . . ?
C58 C57 H57B 110.9 . . ?
O24 C58 C57 108.2(13) . . ?
O24 C58 H58A 110.1 . . ?
O24 C58 H58B 110.1 . . ?
C57 C58 H58A 110.1 . . ?
C57 C58 H58B 110.1 . . ?
H58A C58 H58B 108.4 . . ?
O24 C59 H59A 109.8 . . ?
O24 C59 H59B 109.8 . . ?
O24 C59 C60 109.2(15) . . ?
H59A C59 H59B 108.3 . . ?
C60 C59 H59A 109.8 . . ?
C60 C59 H59B 109.8 . . ?
O25 C60 C59 106.7(14) . . ?
O25 C60 H60A 110.4 . . ?
O25 C60 H60B 110.4 . . ?
C59 C60 H60A 110.4 . . ?
C59 C60 H60B 110.4 . . ?
H60A C60 H60B 108.6 . . ?
C62 C61 O30 118.3(12) . . ?
C62 C61 C66 125.6(13) . . ?
C66 C61 O30 115.9(13) . . ?
C61 C62 C63 116.5(12) . . ?
C61 C62 C67 122.9(13) . . ?
C63 C62 C67 120.5(13) . . ?
C62 C63 H63 120.0 . . ?
C64 C63 C62 120.1(14) . . ?
C64 C63 H63 120.0 . . ?
C63 C64 H64 119.2 . . ?
C63 C64 C65 121.6(13) . . ?
C65 C64 H64 119.2 . . ?
C64 C65 H65 118.6 . . ?
C64 C65 C66 122.8(13) . . ?
C66 C65 H65 118.6 . . ?
C61 C66 C70 124.4(14) . . ?
C65 C66 C61 113.3(13) . . ?
C65 C66 C70 122.3(13) . . ?
C62 C67 H67 108.0 . . ?
C68 C67 C62 111.8(13) . . ?
C68 C67 H67 108.0 . . ?
C68 C67 C69 112.1(14) . . ?
C69 C67 C62 108.8(13) . . ?
C69 C67 H67 108.0 . . ?
C67 C68 H68A 109.5 . . ?
C67 C68 H68B 109.5 . . ?
C67 C68 H68C 109.5 . . ?
H68A C68 H68B 109.5 . . ?
H68A C68 H68C 109.5 . . ?
H68B C68 H68C 109.5 . . ?
C67 C69 H69A 109.5 . . ?
C67 C69 H69B 109.5 . . ?
C67 C69 H69C 109.5 . . ?
H69A C69 H69B 109.5 . . ?
H69A C69 H69C 109.5 . . ?
H69B C69 H69C 109.5 . . ?
C66 C70 H70 109.0 . . ?
C66 C70 C71 111.7(14) . . ?
C66 C70 C72 108.8(13) . . ?
C71 C70 H70 109.0 . . ?
C71 C70 C72 109.3(13) . . ?
C72 C70 H70 109.0 . . ?
C70 C71 H71A 109.5 . . ?
C70 C71 H71B 109.5 . . ?
C70 C71 H71C 109.5 . . ?
H71A C71 H71B 109.5 . . ?
H71A C71 H71C 109.5 . . ?
H71B C71 H71C 109.5 . . ?
C70 C72 H72A 109.5 . . ?
C70 C72 H72B 109.5 . . ?
C70 C72 H72C 109.5 . . ?
H72A C72 H72B 109.5 . . ?
H72A C72 H72C 109.5 . . ?
H72B C72 H72C 109.5 . . ?
H76A C76 H76B 109.5 . . ?
H76A C76 H76C 109.5 . . ?
H76B C76 H76C 109.5 . . ?
C77 C76 H76A 109.5 . . ?
C77 C76 H76B 109.5 . . ?
C77 C76 H76C 109.5 . . ?
C33 C77 H77 108.6 . . ?
C76 C77 C33 112.4(12) . . ?
C76 C77 H77 108.6 . . ?
C76 C77 C78 110.9(14) . . ?
C78 C77 C33 107.8(12) . . ?
C78 C77 H77 108.6 . . ?
C77 C78 H78A 109.5 . . ?
C77 C78 H78B 109.5 . . ?
C77 C78 H78C 109.5 . . ?
H78A C78 H78B 109.5 . . ?
H78A C78 H78C 109.5 . . ?
H78B C78 H78C 109.5 . . ?
O31 C73 C74 111(2) . . ?
C75 C73 O31 161(3) . . ?
C75 C73 C74 83(3) . . ?
C73 C74 H74A 109.5 . . ?
C73 C74 H74B 109.5 . . ?
C73 C74 H74C 109.5 . . ?
C73 C74 C75 45.8(19) . . ?
H74A C74 H74B 109.5 . . ?
H74A C74 H74C 109.5 . . ?
H74B C74 H74C 109.5 . . ?
C75 C74 H74A 141.4 . . ?
C75 C74 H74B 67.4 . . ?
C75 C74 H74C 107.4 . . ?
C73 C75 C74 51.1(19) . . ?
C73 C75 H75A 109.5 . . ?
C73 C75 H75B 109.5 . . ?
C73 C75 H75C 109.5 . . ?
C74 C75 H75A 75.3 . . ?
C74 C75 H75B 86.9 . . ?
C74 C75 H75C 159.1 . . ?
H75A C75 H75B 109.5 . . ?
H75A C75 H75C 109.5 . . ?
H75B C75 H75C 109.5 . . ?

loop_
_geom_bond_atom_site_label_1
_geom_bond_atom_site_label_2
_geom_bond_distance
_geom_bond_site_symmetry_2
_geom_bond_publ_flag
Eu1 O1 2.586(11) . ?
Eu1 O5 2.365(11) . ?
Eu1 O6 2.227(9) . ?
Eu1 O10 2.285(9) . ?
Eu1 O11 2.566(10) . ?
Eu1 O12 2.492(12) . ?
Eu1 O13 2.568(11) . ?
Eu1 O14 2.596(12) . ?
Eu1 O15 2.555(12) . ?
Eu2 O16 2.283(9) . ?
Eu2 O20 2.373(9) . ?
Eu2 O21 2.532(10) . ?
Eu2 O22 2.582(10) . ?
Eu2 O23 2.577(9) . ?
Eu2 O24 2.521(10) . ?
Eu2 O25 2.612(10) . ?
Eu2 O26 2.570(10) . ?
Eu2 O27 2.261(9) . ?
I1 I2 2.9796(16) . ?
I2 I3 2.8840(15) . ?
I4 I5 2.8733(15) . ?
I5 I6A 2.984(4) . ?
I5 I6B 2.80(2) . ?
I6A I6B 0.598(15) . ?
P1 O2 1.489(10) . ?
P1 O3 1.592(10) . ?
P1 O4 1.565(10) . ?
P1 O10 1.507(10) . ?
P2 O6 1.507(9) . ?
P2 O7 1.537(10) . ?
P2 O8 1.519(11) . ?
P2 O9 1.599(10) . ?
P3 O16 1.498(10) . ?
P3 O17 1.602(10) . ?
P3 O18 1.509(10) . ?
P3 O19 1.544(9) . ?
P4 O27 1.504(10) . ?
P4 O28 1.563(10) . ?
P4 O29 1.490(10) . ?
P4 O30 1.601(10) . ?
O1 C21 1.39(2) . ?
O1 C22 1.396(19) . ?
O3 C1 1.429(17) . ?
O4 H4 0.8400 . ?
O5 H5A 0.8501 . ?
O5 H5B 0.8499 . ?
O7 H7 0.8400 . ?
O9 C28 1.395(11) . ?
O11 C17 1.496(19) . ?
O11 C18 1.33(2) . ?
O12 C16 1.43(2) . ?
O12 C27 1.37(2) . ?
O13 C25 1.37(2) . ?
O13 C26 1.46(2) . ?
O14 C23 1.43(2) . ?
O14 C24 1.380(19) . ?
O15 C19 1.50(2) . ?
O15 C20 1.408(19) . ?
O17 C37 1.416(15) . ?
O19 H19 0.8400 . ?
O20 H20A 0.8507 . ?
O20 H20B 0.8499 . ?
O21 C52 1.43(2) . ?
O21 C53 1.44(2) . ?
O22 C54 1.43(2) . ?
O22 C55 1.409(18) . ?
O23 C56 1.482(16) . ?
O23 C57 1.424(18) . ?
O24 C58 1.431(18) . ?
O24 C59 1.429(17) . ?
O25 C49 1.452(19) . ?
O25 C60 1.417(18) . ?
O26 C50 1.388(19) . ?
O26 C51 1.371(19) . ?
O28 H28 0.8400 . ?
O30 C61 1.436(16) . ?
O32 H32A 0.8499 . ?
O32 H32B 0.8503 . ?
C1 C2 1.397(19) . ?
C1 C6 1.36(2) . ?
C2 C3 1.409(19) . ?
C2 C7 1.52(2) . ?
C3 H3 0.9500 . ?
C3 C4 1.38(2) . ?
C4 H4A 0.9500 . ?
C4 C5 1.38(2) . ?
C5 H5 0.9500 . ?
C5 C6 1.42(2) . ?
C6 C10 1.52(2) . ?
C7 C8A 1.74(6) . ?
C7 C8B 1.49(3) . ?
C7 C9 1.51(3) . ?
C8A C8B 1.12(6) . ?
C9 H9A 0.9800 . ?
C9 H9B 0.9800 . ?
C9 H9C 0.9800 . ?
C10 H10 1.0000 . ?
C10 C11 1.51(2) . ?
C10 C12 1.55(2) . ?
C11 H11A 0.9800 . ?
C11 H11B 0.9800 . ?
C11 H11C 0.9800 . ?
C12 H12A 0.9800 . ?
C12 H12B 0.9800 . ?
C12 H12C 0.9800 . ?
C16 H16A 0.9900 . ?
C16 H16B 0.9900 . ?
C16 C17 1.56(2) . ?
C17 H17A 0.9900 . ?
C17 H17B 0.9900 . ?
C18 H18 0.9500 . ?
C18 C19 1.53(2) . ?
C19 H19A 0.9900 . ?
C19 H19B 0.9900 . ?
C20 H20C 0.9900 . ?
C20 H20D 0.9900 . ?
C20 C21 1.49(2) . ?
C21 H21A 0.9900 . ?
C21 H21B 0.9900 . ?
C22 H22A 0.9900 . ?
C22 H22B 0.9900 . ?
C22 C23 1.39(2) . ?
C23 H23A 0.9900 . ?
C23 H23B 0.9900 . ?
C24 H24A 0.9900 . ?
C24 H24B 0.9900 . ?
C24 C25 1.51(3) . ?
C25 H25A 0.9900 . ?
C25 H25B 0.9900 . ?
C26 H26A 0.9900 . ?
C26 H26B 0.9900 . ?
C26 C27 1.57(3) . ?
C27 H27A 0.9900 . ?
C27 H27B 0.9900 . ?
C33 C28 1.3900 . ?
C33 C32 1.3900 . ?
C33 C77 1.575(16) . ?
C28 C29 1.3900 . ?
C29 C30 1.3900 . ?
C29 C34 1.517(19) . ?
C30 H30 0.9500 . ?
C30 C31 1.3900 . ?
C31 H31 0.9500 . ?
C31 C32 1.3900 . ?
C32 H32 0.9500 . ?
C34 H34 1.0000 . ?
C34 C35 1.54(2) . ?
C34 C36 1.52(2) . ?
C35 H35A 0.9800 . ?
C35 H35B 0.9800 . ?
C35 H35C 0.9800 . ?
C36 H36A 0.9800 . ?
C36 H36B 0.9800 . ?
C36 H36C 0.9800 . ?
C37 C38 1.375(19) . ?
C37 C42 1.365(19) . ?
C38 C39 1.39(2) . ?
C38 C43 1.52(2) . ?
C39 H39 0.9500 . ?
C39 C40 1.37(2) . ?
C40 H40 0.9500 . ?
C40 C41 1.38(2) . ?
C41 H41 0.9500 . ?
C41 C42 1.39(2) . ?
C42 C46 1.55(2) . ?
C43 H43 1.0000 . ?
C43 C44 1.49(2) . ?
C43 C45 1.53(2) . ?
C44 H44A 0.9800 . ?
C44 H44B 0.9800 . ?
C44 H44C 0.9800 . ?
C45 H45A 0.9800 . ?
C45 H45B 0.9800 . ?
C45 H45C 0.9800 . ?
C46 H46 1.0000 . ?
C46 C47 1.54(2) . ?
C46 C48 1.51(2) . ?
C47 H47A 0.9800 . ?
C47 H47B 0.9800 . ?
C47 H47C 0.9800 . ?
C48 H48A 0.9800 . ?
C48 H48B 0.9800 . ?
C48 H48C 0.9800 . ?
C49 H49A 0.9900 . ?
C49 H49B 0.9900 . ?
C49 C50 1.51(2) . ?
C50 H50A 0.9900 . ?
C50 H50B 0.9900 . ?
C51 H51A 0.9900 . ?
C51 H51B 0.9900 . ?
C51 C52 1.49(3) . ?
C52 H52A 0.9900 . ?
C52 H52B 0.9900 . ?
C53 H53A 0.9900 . ?
C53 H53B 0.9900 . ?
C53 C54 1.38(3) . ?
C54 H54A 0.9900 . ?
C54 H54B 0.9900 . ?
C55 H55A 0.9900 . ?
C55 H55B 0.9900 . ?
C55 C56 1.43(2) . ?
C56 H56A 0.9900 . ?
C56 H56B 0.9900 . ?
C57 H57A 0.9900 . ?
C57 H57B 0.9900 . ?
C57 C58 1.53(2) . ?
C58 H58A 0.9900 . ?
C58 H58B 0.9900 . ?
C59 H59A 0.9900 . ?
C59 H59B 0.9900 . ?
C59 C60 1.48(2) . ?
C60 H60A 0.9900 . ?
C60 H60B 0.9900 . ?
C61 C62 1.38(2) . ?
C61 C66 1.43(2) . ?
C62 C63 1.42(2) . ?
C62 C67 1.54(2) . ?
C63 H63 0.9500 . ?
C63 C64 1.341(19) . ?
C64 H64 0.9500 . ?
C64 C65 1.39(2) . ?
C65 H65 0.9500 . ?
C65 C66 1.39(2) . ?
C66 C70 1.49(2) . ?
C67 H67 1.0000 . ?
C67 C68 1.49(2) . ?
C67 C69 1.53(2) . ?
C68 H68A 0.9800 . ?
C68 H68B 0.9800 . ?
C68 H68C 0.9800 . ?
C69 H69A 0.9800 . ?
C69 H69B 0.9800 . ?
C69 H69C 0.9800 . ?
C70 H70 1.0000 . ?
C70 C71 1.54(2) . ?
C70 C72 1.54(2) . ?
C71 H71A 0.9800 . ?
C71 H71B 0.9800 . ?
C71 H71C 0.9800 . ?
C72 H72A 0.9800 . ?
C72 H72B 0.9800 . ?
C72 H72C 0.9800 . ?
C76 H76A 0.9800 . ?
C76 H76B 0.9800 . ?
C76 H76C 0.9800 . ?
C76 C77 1.49(2) . ?
C77 H77 1.0000 . ?
C77 C78 1.53(2) . ?
C78 H78A 0.9800 . ?
C78 H78B 0.9800 . ?
C78 H78C 0.9800 . ?
O31 C73 1.44(3) . ?
C73 C74 1.45(4) . ?
C73 C75 1.34(4) . ?
C74 H74A 0.9800 . ?
C74 H74B 0.9800 . ?
C74 H74C 0.9800 . ?
C74 C75 1.85(5) . ?
C75 H75A 0.9800 . ?
C75 H75B 0.9800 . ?
C75 H75C 0.9800 . ?

loop_
_geom_torsion_atom_site_label_1
_geom_torsion_atom_site_label_2
_geom_torsion_atom_site_label_3
_geom_torsion_atom_site_label_4
_geom_torsion
_geom_torsion_site_symmetry_1
_geom_torsion_site_symmetry_2
_geom_torsion_site_symmetry_3
_geom_torsion_site_symmetry_4
_geom_torsion_publ_flag
Eu1 O1 C21 C20 30(2) . . . . ?
Eu1 O1 C22 C23 48(2) . . . . ?
Eu1 O11 C17 C16 -49.9(15) . . . . ?
Eu1 O11 C18 C19 52.7(16) . . . . ?
Eu1 O12 C16 C17 -34.5(17) . . . . ?
Eu1 O12 C27 C26 -34(2) . . . . ?
Eu1 O13 C25 C24 50.6(17) . . . . ?
Eu1 O13 C26 C27 -42.7(17) . . . . ?
Eu1 O14 C23 C22 24(2) . . . . ?
Eu1 O14 C24 C25 36.5(19) . . . . ?
Eu1 O15 C19 C18 44.1(14) . . . . ?
Eu1 O15 C20 C21 60.2(18) . . . . ?
Eu2 O21 C52 C51 -45.1(18) . . . . ?
Eu2 O21 C53 C54 -41(3) . . . . ?
Eu2 O22 C54 C53 -44(2) . . . . ?
Eu2 O22 C55 C56 30.1(16) . . . . ?
Eu2 O23 C56 C55 47.0(14) . . . . ?
Eu2 O23 C57 C58 -47.5(14) . . . . ?
Eu2 O24 C58 C57 -44.2(16) . . . . ?
Eu2 O24 C59 C60 -37.0(17) . . . . ?
Eu2 O25 C49 C50 37.2(16) . . . . ?
Eu2 O25 C60 C59 -51.1(15) . . . . ?
Eu2 O26 C50 C49 48.7(15) . . . . ?
Eu2 O26 C51 C52 -30(2) . . . . ?
P1 O3 C1 C2 97.5(13) . . . . ?
P1 O3 C1 C6 -86.4(14) . . . . ?
P2 O9 C28 C33 -91.2(9) . . . . ?
P2 O9 C28 C29 91.6(10) . . . . ?
P3 O17 C37 C38 -93.2(14) . . . . ?
P3 O17 C37 C42 87.4(14) . . . . ?
P4 O30 C61 C62 90.9(13) . . . . ?
P4 O30 C61 C66 -94.7(13) . . . . ?
O1 C22 C23 O14 -48(3) . . . . ?
O2 P1 O3 C1 47.4(12) . . . . ?
O2 P1 O10 Eu1 -17.7(13) . . . . ?
O3 P1 O10 Eu1 -139.0(10) . . . . ?
O3 C1 C2 C3 176.7(12) . . . . ?
O3 C1 C2 C7 5(2) . . . . ?
O3 C1 C6 C5 -175.3(12) . . . . ?
O3 C1 C6 C10 -1(2) . . . . ?
O4 P1 O3 C1 -72.9(11) . . . . ?
O4 P1 O10 Eu1 108.5(10) . . . . ?
O6 P2 O9 C28 -178.9(9) . . . . ?
O7 P2 O9 C28 -60.7(10) . . . . ?
O8 P2 O9 C28 60.1(10) . . . . ?
O9 C28 C29 C30 177.1(9) . . . . ?
O9 C28 C29 C34 -0.5(12) . . . . ?
O10 P1 O3 C1 170.5(10) . . . . ?
O11 C18 C19 O15 -61.6(16) . . . . ?
O12 C16 C17 O11 53.5(17) . . . . ?
O13 C26 C27 O12 50(2) . . . . ?
O14 C24 C25 O13 -55(2) . . . . ?
O15 C20 C21 O1 -56(2) . . . . ?
O16 P3 O17 C37 -179.9(9) . . . . ?
O17 P3 O16 Eu2 94.6(10) . . . . ?
O17 C37 C38 C39 176.4(12) . . . . ?
O17 C37 C38 C43 -10(2) . . . . ?
O17 C37 C42 C41 -177.1(12) . . . . ?
O17 C37 C42 C46 10(2) . . . . ?
O18 P3 O16 Eu2 -21.4(12) . . . . ?
O18 P3 O17 C37 -59.9(10) . . . . ?
O19 P3 O16 Eu2 -149.4(9) . . . . ?
O19 P3 O17 C37 61.0(11) . . . . ?
O21 C53 C54 O22 55(3) . . . . ?
O22 C55 C56 O23 -47.8(16) . . . . ?
O23 C57 C58 O24 56.9(16) . . . . ?
O24 C59 C60 O25 56.1(18) . . . . ?
O25 C49 C50 O26 -54.0(18) . . . . ?
O26 C51 C52 O21 47(2) . . . . ?
O27 P4 O30 C61 -179.7(10) . . . . ?
O28 P4 O27 Eu2 90.9(18) . . . . ?
O28 P4 O30 C61 64.2(11) . . . . ?
O29 P4 O27 Eu2 -142.6(16) . . . . ?
O29 P4 O30 C61 -54.3(11) . . . . ?
O30 P4 O27 Eu2 -19.9(19) . . . . ?
O30 C61 C62 C63 178.3(12) . . . . ?
O30 C61 C62 C67 1(2) . . . . ?
O30 C61 C66 C65 -179.2(11) . . . . ?
O30 C61 C66 C70 0(2) . . . . ?
C1 C2 C3 C4 -1(2) . . . . ?
C1 C2 C7 C8A -128(2) . . . . ?
C1 C2 C7 C8B -167(2) . . . . ?
C1 C2 C7 C9 87(2) . . . . ?
C1 C6 C10 C11 -73.2(19) . . . . ?
C1 C6 C10 C12 161.6(15) . . . . ?
C2 C1 C6 C5 0(2) . . . . ?
C2 C1 C6 C10 174.4(14) . . . . ?
C2 C3 C4 C5 0(2) . . . . ?
C2 C7 C8A C8B -115(3) . . . . ?
C2 C7 C8B C8A 78(4) . . . . ?
C3 C2 C7 C8A 62(3) . . . . ?
C3 C2 C7 C8B 22(3) . . . . ?
C3 C2 C7 C9 -84(2) . . . . ?
C3 C4 C5 C6 2(2) . . . . ?
C4 C5 C6 C1 -2(2) . . . . ?
C4 C5 C6 C10 -175.9(14) . . . . ?
C5 C6 C10 C11 100.6(17) . . . . ?
C5 C6 C10 C12 -25(2) . . . . ?
C6 C1 C2 C3 1(2) . . . . ?
C6 C1 C2 C7 -170.5(15) . . . . ?
C7 C2 C3 C4 170.4(15) . . . . ?
C9 C7 C8A C8B 17(5) . . . . ?
C9 C7 C8B C8A -168(4) . . . . ?
C16 O12 C27 C26 115.8(19) . . . . ?
C17 O11 C18 C19 -174.9(13) . . . . ?
C18 O11 C17 C16 174.2(14) . . . . ?
C19 O15 C20 C21 -167.0(15) . . . . ?
C20 O15 C19 C18 -89.4(16) . . . . ?
C21 O1 C22 C23 -95(2) . . . . ?
C22 O1 C21 C20 170.4(16) . . . . ?
C23 O14 C24 C25 -173.8(16) . . . . ?
C24 O14 C23 C22 -124.2(18) . . . . ?
C25 O13 C26 C27 178.8(16) . . . . ?
C26 O13 C25 C24 -173.3(14) . . . . ?
C27 O12 C16 C17 177.9(17) . . . . ?
C33 C28 C29 C30 0.0 . . . . ?
C33 C28 C29 C34 -177.7(11) . . . . ?
C28 C33 C32 C31 0.0 . . . . ?
C28 C33 C77 C76 160.9(11) . . . . ?
C28 C33 C77 C78 -76.6(12) . . . . ?
C28 C29 C30 C31 0.0 . . . . ?
C28 C29 C34 C35 114.0(13) . . . . ?
C28 C29 C34 C36 -122.9(12) . . . . ?
C29 C30 C31 C32 0.0 . . . . ?
C30 C29 C34 C35 -63.7(14) . . . . ?
C30 C29 C34 C36 59.3(16) . . . . ?
C30 C31 C32 C33 0.0 . . . . ?
C32 C33 C28 O9 -177.1(9) . . . . ?
C32 C33 C28 C29 0.0 . . . . ?
C32 C33 C77 C76 -27.5(15) . . . . ?
C32 C33 C77 C78 95.0(12) . . . . ?
C34 C29 C30 C31 177.8(10) . . . . ?
C37 C38 C39 C40 2(2) . . . . ?
C37 C38 C43 C44 156.3(15) . . . . ?
C37 C38 C43 C45 -81.3(17) . . . . ?
C37 C42 C46 C47 95.0(19) . . . . ?
C37 C42 C46 C48 -141.9(16) . . . . ?
C38 C37 C42 C41 4(2) . . . . ?
C38 C37 C42 C46 -169.5(14) . . . . ?
C38 C39 C40 C41 0(2) . . . . ?
C39 C38 C43 C44 -31(2) . . . . ?
C39 C38 C43 C45 91.6(16) . . . . ?
C39 C40 C41 C42 -1(2) . . . . ?
C40 C41 C42 C37 -1(2) . . . . ?
C40 C41 C42 C46 172.6(14) . . . . ?
C41 C42 C46 C47 -77.9(19) . . . . ?
C41 C42 C46 C48 45(2) . . . . ?
C42 C37 C38 C39 -4(2) . . . . ?
C42 C37 C38 C43 169.0(13) . . . . ?
C43 C38 C39 C40 -170.8(13) . . . . ?
C49 O25 C60 C59 170.2(14) . . . . ?
C50 O26 C51 C52 162.6(14) . . . . ?
C51 O26 C50 C49 -142.9(16) . . . . ?
C52 O21 C53 C54 178.9(19) . . . . ?
C53 O21 C52 C51 95(2) . . . . ?
C54 O22 C55 C56 175.0(14) . . . . ?
C55 O22 C54 C53 168.4(18) . . . . ?
C56 O23 C57 C58 167.3(11) . . . . ?
C57 O23 C56 C55 -167.2(13) . . . . ?
C58 O24 C59 C60 176.7(13) . . . . ?
C59 O24 C58 C57 102.6(15) . . . . ?
C60 O25 C49 C50 174.3(14) . . . . ?
C61 C62 C63 C64 -2(2) . . . . ?
C61 C62 C67 C68 -139.1(15) . . . . ?
C61 C62 C67 C69 96.5(17) . . . . ?
C61 C66 C70 C71 124.7(16) . . . . ?
C61 C66 C70 C72 -114.5(16) . . . . ?
C62 C61 C66 C65 -5(2) . . . . ?
C62 C61 C66 C70 173.9(14) . . . . ?
C62 C63 C64 C65 0(2) . . . . ?
C63 C62 C67 C68 44(2) . . . . ?
C63 C62 C67 C69 -80.4(18) . . . . ?
C63 C64 C65 C66 -1(2) . . . . ?
C64 C65 C66 C61 3(2) . . . . ?
C64 C65 C66 C70 -175.7(14) . . . . ?
C65 C66 C70 C71 -56.3(19) . . . . ?
C65 C66 C70 C72 64.5(19) . . . . ?
C66 C61 C62 C63 4(2) . . . . ?
C66 C61 C62 C67 -172.6(13) . . . . ?
C67 C62 C63 C64 175.5(14) . . . . ?
C77 C33 C28 O9 -5.4(11) . . . . ?
C77 C33 C28 C29 171.7(9) . . . . ?
C77 C33 C32 C31 -171.6(10) . . . . ?
O31 C73 C74 C75 166(4) . . . . ?
O31 C73 C75 C74 -137(9) . . . . ?

loop_
_twin_individual_id
_twin_individual_mass_fraction_refined
1 1.0006(2)
2 -0.0006(2)
